data_1008194
loop_
_publ_author_name
'Bourdet, J B'
'Chevalier, R'
'Fournier, J P'
'Kohlmuller, R'
'Omaly, J'

_publ_section_title
;
A structural study of cadmium yttrium molybdate Cd Y~4~ Mo~3~ O~16~
;
_journal_coden_ASTM ACBCAR
_journal_name_full 'Acta Crystallographica B (24,1968-38,1982)'
_journal_page_first 2371
_journal_page_last 2374
_journal_paper_doi 10.1107/S0567740882008826
_journal_volume 38
_journal_year 1982
_chemical_formula_structural 'CD Y4 MO3 O16'
_chemical_formula_sum 'Cd Mo3 O16 Y4'
_chemical_name_systematic 'Cadmium tetrayttrium trimolybdenum oxide'
_space_group_IT_number 222
_symmetry_cell_setting cubic
_symmetry_space_group_name_Hall '-P 4a 2bc 3'
_symmetry_space_group_name_H-M 'P n -3 n :2'
_cell_angle_alpha 90
_cell_angle_beta 90
_cell_angle_gamma 90
_cell_formula_units_Z 4
_cell_length_a 10.688(2)
_cell_length_b 10.688(2)
_cell_length_c 10.688(2)
_cell_volume 1220.9
_exptl_crystal_density_meas 4.87
_refine_ls_R_factor_all 0.04
_cod_original_sg_symbol_H-M 'P n -3 n Z'
_cod_database_code 1008194

loop_
_symmetry_equiv_pos_as_xyz
x,y,z
x,1/2-y,1/2-z
1/2-x,y,1/2-z
1/2-x,1/2-y,z
1/2+x,1/2+z,1/2+y
1/2+x,-z,-y
-x,1/2+z,-y
-x,-z,1/2+y
y,z,x
1/2-y,1/2-z,x
y,1/2-z,1/2-x
1/2-y,z,1/2-x
1/2+z,1/2+y,1/2+x
-z,-y,1/2+x
1/2+z,-y,-x
-z,1/2+y,-x
z,x,y
1/2-z,x,1/2-y
1/2-z,1/2-x,y
z,1/2-x,1/2-y
1/2+y,1/2+x,1/2+z
-y,1/2+x,-z
-y,-x,1/2+z
1/2+y,-x,-z
-x,-y,-z
-x,1/2+y,1/2+z
1/2+x,-y,1/2+z
1/2+x,1/2+y,-z
1/2-x,1/2-z,1/2-y
1/2-x,z,y
x,1/2-z,y
x,z,1/2-y
-y,-z,-x
1/2+y,1/2+z,-x
-y,1/2+z,1/2+x
1/2+y,-z,1/2+x
1/2-z,1/2-y,1/2-x
z,y,1/2-x
1/2-z,y,x
z,1/2-y,x
-z,-x,-y
1/2+z,-x,1/2+y
1/2+z,1/2+x,-y
-z,1/2+x,1/2+y
1/2-y,1/2-x,1/2-z
y,1/2-x,z
y,x,1/2-z
1/2-y,x,z

loop_
_atom_site_label
_atom_site_type_symbol
_atom_site_symmetry_multiplicity
_atom_site_Wyckoff_symbol
_atom_site_fract_x
_atom_site_fract_y
_atom_site_fract_z
_atom_site_occupancy
_atom_site_attached_hydrogens
_atom_site_calc_flag
O1 O2- 48 i 0.3280(15) 0.0874(15) 0.8645(13) 1. 0 d
O2 O2- 16 f 0.1196(12) 0.1196(12) 0.1196(12) 1. 0 d
Mo1 Mo6+ 12 d 0. 0.75 0.25 1. 0 d
Y1 Y3+ 12 e 0.0139(3) 0.25 0.25 1. 0 d
Cd1 Cd2+ 8 c 0. 0. 0. 0.5 0 d
Y2 Y3+ 8 c 0. 0. 0. 0.5 0 d

loop_
_atom_type_symbol
_atom_type_oxidation_number
O2- -2.000
Mo6+ 6.000
Y3+ 3.000
Cd2+ 2.000
